data_2020302
loop_
_publ_author_name
'Jin, Guoxia'
'Wang, Jia'
'Wu, Qidi'
'Han, Zheng'
'Ma, Jianping'

_publ_section_title
;
 Novel one- and two-dimensional Zn^II^ coordination polymers based on a
 versatile 3,6-bis(pyridin-4-yl)phenanthrene-9,10-dione ligand
;
_journal_issue 12
_journal_name_full 'Acta Crystallographica Section C'
_journal_page_first
;
;
_journal_paper_doi 10.1107/S2053229615022159
_journal_volume 71
_journal_year 2015
_chemical_formula_iupac '[Zn Br (C24 H15 N2 O2)], 0.5H2 O'
_chemical_formula_moiety 'C24 H15 Br N2 O2 Zn, 0.5(H2 O1)'
_chemical_formula_sum 'C24 H16 Br N2 O2.5 Zn'
_chemical_formula_weight 517.67
_chemical_name_systematic
'Poly[[bromido[\m~3~-10-hydroxy-3,6-bis(pyridin-4-yl)phenanthren-9-olato-\k^3^<i>N</i>:<i>N</i>':<i>O</i>^9^]zinc(II)] hemihydrate]'
_space_group_IT_number 14
_symmetry_cell_setting monoclinic
_symmetry_space_group_name_Hall '-P 2ybc'
_symmetry_space_group_name_H-M 'P 1 21/c 1'
_atom_sites_solution_hydrogens geom
_atom_sites_solution_primary direct
_atom_sites_solution_secondary difmap
_audit_creation_method SHELXL-97
_cell_angle_alpha 90.00
_cell_angle_beta 108.931(7)
_cell_angle_gamma 90.00
_cell_formula_units_Z 8
_cell_length_a 23.138(9)
_cell_length_b 10.921(4)
_cell_length_c 16.490(7)
_cell_measurement_reflns_used 1786
_cell_measurement_temperature 298(2)
_cell_measurement_theta_max 20.939
_cell_measurement_theta_min 2.276
_cell_volume 3941(3)
_computing_cell_refinement
;
SMART (Bruker, 1998)
;
_computing_data_collection
;
SMART (Bruker, 1998)
;
_computing_data_reduction
;
SAINT (Bruker, 1998)
;
_computing_molecular_graphics
;
SHELXTL (Sheldrick, 2008)
;
_computing_publication_material
;
SHELXTL (Sheldrick, 2008)
;
_computing_structure_refinement
;
SHELXL97 (Sheldrick, 2008)
;
_computing_structure_solution
;
SHELXS97 (Sheldrick, 2008)
;
_diffrn_ambient_temperature 298(2)
_diffrn_measured_fraction_theta_full 0.998
_diffrn_measured_fraction_theta_max 0.998
_diffrn_measurement_device_type 'Bruker SMART CCD area-detector'
_diffrn_measurement_method 'phi and omega scans'
_diffrn_radiation_monochromator graphite
_diffrn_radiation_source 'fine-focus sealed tube'
_diffrn_radiation_type MoK\a
_diffrn_radiation_wavelength 0.71073
_diffrn_reflns_av_R_equivalents 0.0951
_diffrn_reflns_av_sigmaI/netI 0.1723
_diffrn_reflns_limit_h_max 17
_diffrn_reflns_limit_h_min -28
_diffrn_reflns_limit_k_max 12
_diffrn_reflns_limit_k_min -13
_diffrn_reflns_limit_l_max 19
_diffrn_reflns_limit_l_min -14
_diffrn_reflns_number 20300
_diffrn_reflns_theta_full 25.50
_diffrn_reflns_theta_max 25.50
_diffrn_reflns_theta_min 1.86
_exptl_absorpt_coefficient_mu 3.302
_exptl_absorpt_correction_T_max 0.7337
_exptl_absorpt_correction_T_min 0.6550
_exptl_absorpt_correction_type multi-scan
_exptl_absorpt_process_details
;
(SADABS; Sheldrick, 1996)
;
_exptl_crystal_colour red
_exptl_crystal_density_diffrn 1.745
_exptl_crystal_density_method 'not measured'
_exptl_crystal_description plan
_exptl_crystal_F_000 2072
_exptl_crystal_size_max 0.14
_exptl_crystal_size_mid 0.12
_exptl_crystal_size_min 0.10
_refine_diff_density_max 0.789
_refine_diff_density_min -0.614
_refine_ls_extinction_method none
_refine_ls_goodness_of_fit_ref 0.824
_refine_ls_hydrogen_treatment constr
_refine_ls_matrix_type full
_refine_ls_number_parameters 552
_refine_ls_number_reflns 7314
_refine_ls_number_restraints 0
_refine_ls_restrained_S_all 0.824
_refine_ls_R_factor_all 0.1413
_refine_ls_R_factor_gt 0.0508
_refine_ls_shift/su_max 0.002
_refine_ls_shift/su_mean 0.000
_refine_ls_structure_factor_coef Fsqd
_refine_ls_weighting_details 'calc w=1/[\s^2^(Fo^2^)+(0.0010P)^2^+0.0000P] where P=(Fo^2^+2Fc^2^)/3'
_refine_ls_weighting_scheme calc
_refine_ls_wR_factor_gt 0.0594
_refine_ls_wR_factor_ref 0.0713
_reflns_number_gt 3188
_reflns_number_total 7314
_reflns_threshold_expression >2sigma(I)
_cod_data_source_file uk3122sup1.cif
_cod_data_source_block 121217f
_cod_original_sg_symbol_H-M 'P 21/c'
_cod_original_formula_sum 'C24 H16 Br N2 O2.50 Zn'
_cod_database_code 2020302

loop_
_symmetry_equiv_pos_as_xyz
'x, y, z'
'-x, y+1/2, -z+1/2'
'-x, -y, -z'
'x, -y-1/2, z-1/2'

loop_
_atom_site_type_symbol
_atom_site_label
_atom_site_fract_x
_atom_site_fract_y
_atom_site_fract_z
_atom_site_U_iso_or_equiv
_atom_site_adp_type
_atom_site_calc_flag
_atom_site_refinement_flags
_atom_site_occupancy
_atom_site_symmetry_multiplicity
Br Br1 0.78429(3) 0.85690(7) 0.56283(5) 0.0626(2) Uani d . 1 1
Br Br2 1.27093(3) 0.75694(8) 1.03289(5) 0.0701(3) Uani d . 1 1
C C1 0.8874(2) 0.7625(5) 0.7701(4) 0.0342(16) Uani d . 1 1
H H1 0.8890 0.7797 0.7156 0.041 Uiso calc R 1 1
C C2 0.9409(2) 0.7337(5) 0.8337(4) 0.0273(15) Uani d . 1 1
H H2 0.9772 0.7288 0.8211 0.033 Uiso calc R 1 1
C C3 0.9410(2) 0.7117(5) 0.9162(4) 0.0239(14) Uani d . 1 1
C C4 0.8846(2) 0.7200(5) 0.9280(4) 0.0391(17) Uani d . 1 1
H H4 0.8823 0.7078 0.9827 0.047 Uiso calc R 1 1
C C5 0.8328(3) 0.7452(5) 0.8631(4) 0.0413(18) Uani d . 1 1
H H5 0.7958 0.7475 0.8740 0.050 Uiso calc R 1 1
C C6 0.9970(2) 0.6737(5) 0.9872(4) 0.0246(15) Uani d . 1 1
C C7 1.0546(2) 0.6706(5) 0.9751(4) 0.0297(16) Uani d . 1 1
H H7 1.0581 0.6935 0.9226 0.036 Uiso calc R 1 1
C C8 1.1056(2) 0.6338(5) 1.0406(4) 0.0303(16) Uani d . 1 1
H H8 1.1430 0.6298 1.0308 0.036 Uiso calc R 1 1
C C9 1.1028(2) 0.6023(5) 1.1216(4) 0.0236(15) Uani d . 1 1
C C10 1.0450(2) 0.5998(5) 1.1328(4) 0.0256(15) Uani d . 1 1
C C11 0.9937(2) 0.6372(5) 1.0651(4) 0.0270(15) Uani d . 1 1
H H11 0.9558 0.6372 1.0734 0.032 Uiso calc R 1 1
C C12 1.1575(3) 0.5752(5) 1.1920(4) 0.0277(16) Uani d . 1 1
C C13 1.1516(3) 0.5439(5) 1.2686(4) 0.0311(17) Uani d . 1 1
C C14 1.0938(2) 0.5303(5) 1.2816(4) 0.0261(16) Uani d . 1 1
C C15 1.0397(3) 0.5552(5) 1.2123(4) 0.0246(15) Uani d . 1 1
C C16 0.9842(2) 0.5260(5) 1.2247(4) 0.0312(17) Uani d . 1 1
H H16 0.9485 0.5412 1.1795 0.037 Uiso calc R 1 1
C C17 0.9785(2) 0.4771(5) 1.2976(4) 0.0265(16) Uani d . 1 1
C C18 1.0328(2) 0.4587(5) 1.3671(4) 0.0377(18) Uani d . 1 1
H H18 1.0309 0.4286 1.4189 0.045 Uiso calc R 1 1
C C19 1.0884(3) 0.4850(5) 1.3581(4) 0.0352(17) Uani d . 1 1
H H19 1.1237 0.4724 1.4045 0.042 Uiso calc R 1 1
C C20 0.9191(3) 0.4410(5) 1.3039(4) 0.0270(16) Uani d . 1 1
C C21 0.9062(3) 0.4431(5) 1.3803(4) 0.0336(17) Uani d . 1 1
H H21 0.9354 0.4725 1.4296 0.040 Uiso calc R 1 1
C C22 0.8510(3) 0.4026(5) 1.3846(4) 0.0357(17) Uani d . 1 1
H H22 0.8436 0.4077 1.4367 0.043 Uiso calc R 1 1
C C23 0.8193(3) 0.3565(6) 1.2427(4) 0.0425(18) Uani d . 1 1
H H23 0.7893 0.3271 1.1942 0.051 Uiso calc R 1 1
C C24 0.8731(3) 0.3979(5) 1.2337(4) 0.0400(18) Uani d . 1 1
H H24 0.8783 0.3967 1.1802 0.048 Uiso calc R 1 1
C C25 0.3852(2) 0.7366(5) 0.2506(4) 0.0342(16) Uani d . 1 1
H H25 0.3863 0.7549 0.1960 0.041 Uiso calc R 1 1
C C26 0.4400(2) 0.7221(5) 0.3160(4) 0.0303(16) Uani d . 1 1
H H26 0.4766 0.7285 0.3043 0.036 Uiso calc R 1 1
C C27 0.4407(2) 0.6983(5) 0.3979(4) 0.0301(16) Uani d . 1 1
C C28 0.3835(2) 0.6893(5) 0.4101(4) 0.046(2) Uani d . 1 1
H H28 0.3812 0.6748 0.4646 0.055 Uiso calc R 1 1
C C29 0.3309(3) 0.7020(5) 0.3411(4) 0.0431(19) Uani d . 1 1
H H29 0.2935 0.6935 0.3503 0.052 Uiso calc R 1 1
C C30 0.4985(2) 0.6796(5) 0.4720(4) 0.0311(17) Uani d . 1 1
C C31 0.5561(2) 0.6922(5) 0.4623(4) 0.0359(17) Uani d . 1 1
H H31 0.5591 0.7165 0.4098 0.043 Uiso calc R 1 1
C C32 0.6078(2) 0.6692(5) 0.5293(4) 0.0379(18) Uani d . 1 1
H H32 0.6456 0.6757 0.5210 0.046 Uiso calc R 1 1
C C33 0.6056(2) 0.6358(5) 0.6106(4) 0.0278(15) Uani d . 1 1
C C34 0.5477(3) 0.6222(5) 0.6208(4) 0.0278(16) Uani d . 1 1
C C35 0.4957(2) 0.6461(5) 0.5510(4) 0.0322(16) Uani d . 1 1
H H35 0.4576 0.6390 0.5581 0.039 Uiso calc R 1 1
C C36 0.6610(3) 0.6176(5) 0.6828(4) 0.0313(17) Uani d . 1 1
C C37 0.6556(3) 0.5888(5) 0.7603(4) 0.0293(16) Uani d . 1 1
C C38 0.5988(3) 0.5661(5) 0.7726(4) 0.0287(16) Uani d . 1 1
C C39 0.5436(2) 0.5809(5) 0.7020(4) 0.0258(15) Uani d . 1 1
C C40 0.4890(2) 0.5463(5) 0.7146(4) 0.0310(16) Uani d . 1 1
H H40 0.4530 0.5546 0.6687 0.037 Uiso calc R 1 1
C C41 0.4849(3) 0.5014(5) 0.7890(4) 0.0311(16) Uani d . 1 1
C C42 0.5398(3) 0.4901(5) 0.8593(4) 0.0387(18) Uani d . 1 1
H H42 0.5387 0.4609 0.9118 0.046 Uiso calc R 1 1
C C43 0.5945(3) 0.5223(5) 0.8494(4) 0.0366(18) Uani d . 1 1
H H43 0.6301 0.5145 0.8960 0.044 Uiso calc R 1 1
C C44 0.4247(3) 0.4670(5) 0.7960(4) 0.0324(17) Uani d . 1 1
C C45 0.4106(3) 0.4726(5) 0.8707(4) 0.0373(18) Uani d . 1 1
H H45 0.4400 0.4997 0.9206 0.045 Uiso calc R 1 1
C C46 0.3539(3) 0.4390(5) 0.8728(4) 0.0398(18) Uani d . 1 1
H H46 0.3460 0.4456 0.9245 0.048 Uiso calc R 1 1
C C47 0.3224(3) 0.3940(5) 0.7323(4) 0.0406(18) Uani d . 1 1
H H47 0.2920 0.3678 0.6832 0.049 Uiso calc R 1 1
C C48 0.3777(3) 0.4264(5) 0.7247(4) 0.0431(19) Uani d . 1 1
H H48 0.3838 0.4212 0.6717 0.052 Uiso calc R 1 1
N N1 0.83355(19) 0.7672(4) 0.7827(3) 0.0306(13) Uani d . 1 1
N N2 0.8076(2) 0.3560(4) 1.3167(3) 0.0363(14) Uani d . 1 1
N N3 0.33095(19) 0.7259(4) 0.2616(3) 0.0326(13) Uani d . 1 1
N N4 0.3094(2) 0.3972(4) 0.8045(3) 0.0359(14) Uani d . 1 1
O O1 0.71546(15) 0.6319(3) 0.6718(2) 0.0386(11) Uani d . 1 1
O O2 1.21235(15) 0.5794(3) 1.1819(2) 0.0338(11) Uani d . 1 1
O O3 0.70554(16) 0.5765(4) 0.8315(3) 0.0476(13) Uani d . 1 1
H H3 0.7323 0.5391 0.8193 0.071 Uiso calc R 1 1
O O4 1.20136(15) 0.5214(4) 1.3402(2) 0.0435(12) Uani d . 1 1
H H4A 1.2292 0.4930 1.3256 0.065 Uiso calc R 1 1
O O5 0.7500(2) 0.5737(5) 0.4679(3) 0.130(2) Uani d . 1 1
H H5A 0.7674 0.6266 0.5058 0.195 Uiso d R 1 1
H H5B 0.7421 0.5039 0.4845 0.195 Uiso d R 1 1
Zn Zn1 0.75681(3) 0.78857(6) 0.67976(4) 0.0360(2) Uani d . 1 1
Zn Zn2 1.25180(3) 0.72904(7) 1.16239(5) 0.0365(2) Uani d . 1 1

loop_
_atom_site_aniso_label
_atom_site_aniso_U_11
_atom_site_aniso_U_22
_atom_site_aniso_U_33
_atom_site_aniso_U_12
_atom_site_aniso_U_13
_atom_site_aniso_U_23
Br1 0.0628(5) 0.0859(7) 0.0460(5) 0.0056(4) 0.0270(4) 0.0164(5)
Br2 0.0673(5) 0.1042(7) 0.0486(5) 0.0136(5) 0.0323(4) 0.0210(5)
C1 0.036(4) 0.038(4) 0.030(4) 0.002(3) 0.012(3) 0.004(3)
C2 0.019(3) 0.035(4) 0.027(4) 0.002(3) 0.005(3) 0.003(3)
C3 0.020(3) 0.018(4) 0.029(4) -0.003(3) 0.003(3) 0.000(3)
C4 0.023(4) 0.062(5) 0.032(4) 0.008(3) 0.007(3) 0.004(4)
C5 0.033(4) 0.050(5) 0.042(5) 0.011(3) 0.014(3) 0.014(4)
C6 0.020(3) 0.016(4) 0.036(4) -0.003(3) 0.007(3) 0.000(3)
C7 0.025(4) 0.039(4) 0.023(4) -0.003(3) 0.005(3) 0.002(3)
C8 0.015(3) 0.044(4) 0.033(4) -0.001(3) 0.010(3) -0.002(4)
C9 0.022(4) 0.018(4) 0.027(4) 0.005(3) 0.002(3) -0.001(3)
C10 0.021(4) 0.021(4) 0.030(4) -0.001(3) 0.002(3) 0.002(3)
C11 0.019(3) 0.028(4) 0.037(4) -0.001(3) 0.013(3) 0.005(3)
C12 0.018(4) 0.027(4) 0.038(5) 0.005(3) 0.009(3) -0.001(3)
C13 0.013(4) 0.035(4) 0.039(5) 0.007(3) -0.002(3) -0.004(4)
C14 0.022(4) 0.025(4) 0.031(4) 0.004(3) 0.008(3) -0.001(3)
C15 0.023(4) 0.020(4) 0.031(4) 0.000(3) 0.009(3) -0.001(3)
C16 0.023(4) 0.034(4) 0.032(5) 0.005(3) 0.003(3) 0.005(3)
C17 0.023(4) 0.027(4) 0.032(4) 0.001(3) 0.011(3) 0.001(3)
C18 0.033(4) 0.046(5) 0.036(5) -0.002(3) 0.014(4) 0.002(4)
C19 0.021(4) 0.049(5) 0.029(4) 0.003(3) -0.001(3) -0.004(4)
C20 0.022(4) 0.026(4) 0.033(4) 0.000(3) 0.008(3) 0.004(3)
C21 0.029(4) 0.040(4) 0.030(5) -0.014(3) 0.007(3) -0.010(3)
C22 0.038(4) 0.035(4) 0.040(5) -0.007(3) 0.021(4) -0.004(4)
C23 0.031(4) 0.054(5) 0.037(5) -0.009(3) 0.004(4) -0.004(4)
C24 0.038(4) 0.051(5) 0.038(5) -0.012(3) 0.021(4) 0.004(4)
C25 0.025(4) 0.039(4) 0.039(4) 0.003(3) 0.011(3) 0.011(3)
C26 0.019(3) 0.035(4) 0.041(4) 0.001(3) 0.016(3) 0.003(4)
C27 0.021(3) 0.031(4) 0.035(4) -0.002(3) 0.005(3) 0.000(3)
C28 0.026(4) 0.076(6) 0.031(4) 0.008(3) 0.002(3) 0.005(4)
C29 0.023(4) 0.055(5) 0.055(5) 0.003(3) 0.016(4) 0.013(4)
C30 0.023(4) 0.030(4) 0.034(4) -0.003(3) 0.001(3) 0.005(3)
C31 0.027(4) 0.046(5) 0.035(4) -0.007(3) 0.010(3) 0.002(3)
C32 0.013(3) 0.053(5) 0.050(5) 0.001(3) 0.013(3) 0.003(4)
C33 0.021(4) 0.025(4) 0.037(5) 0.000(3) 0.010(3) -0.005(3)
C34 0.026(4) 0.024(4) 0.031(4) 0.002(3) 0.006(3) -0.001(3)
C35 0.016(3) 0.036(4) 0.047(5) 0.001(3) 0.014(3) 0.010(4)
C36 0.019(4) 0.032(4) 0.044(5) 0.003(3) 0.012(3) -0.003(4)
C37 0.013(3) 0.033(4) 0.038(5) 0.002(3) 0.003(3) -0.003(3)
C38 0.026(4) 0.020(4) 0.037(5) 0.009(3) 0.004(3) 0.002(3)
C39 0.016(3) 0.026(4) 0.035(4) 0.000(3) 0.008(3) 0.000(3)
C40 0.022(4) 0.030(4) 0.035(4) -0.001(3) 0.002(3) 0.005(3)
C41 0.033(4) 0.022(4) 0.039(5) -0.004(3) 0.013(4) 0.002(3)
C42 0.051(5) 0.040(5) 0.026(4) 0.004(4) 0.013(4) -0.001(3)
C43 0.029(4) 0.041(5) 0.037(5) 0.007(3) 0.006(3) 0.003(4)
C44 0.040(4) 0.022(4) 0.037(5) 0.001(3) 0.015(4) -0.003(3)
C45 0.036(4) 0.047(5) 0.025(4) -0.013(3) 0.005(3) -0.008(4)
C46 0.046(5) 0.044(5) 0.034(5) -0.009(4) 0.020(4) -0.009(4)
C47 0.030(4) 0.050(5) 0.039(5) -0.011(3) 0.007(4) -0.007(4)
C48 0.044(4) 0.051(5) 0.037(5) -0.024(4) 0.017(4) -0.002(4)
N1 0.021(3) 0.034(3) 0.033(3) -0.003(2) 0.004(2) -0.001(3)
N2 0.032(3) 0.037(4) 0.038(4) -0.003(3) 0.007(3) 0.004(3)
N3 0.023(3) 0.041(4) 0.032(3) 0.005(3) 0.007(3) 0.006(3)
N4 0.032(3) 0.047(4) 0.030(4) -0.004(3) 0.012(3) -0.002(3)
O1 0.015(2) 0.044(3) 0.054(3) 0.001(2) 0.007(2) 0.000(2)
O2 0.017(2) 0.045(3) 0.039(3) 0.004(2) 0.009(2) 0.008(2)
O3 0.026(3) 0.073(4) 0.037(3) 0.011(2) 0.000(2) -0.011(3)
O4 0.020(2) 0.067(4) 0.040(3) 0.009(2) 0.006(2) 0.001(3)
O5 0.200(6) 0.112(5) 0.073(5) 0.020(4) 0.037(4) 0.021(4)
Zn1 0.0245(4) 0.0489(6) 0.0336(5) 0.0045(4) 0.0080(3) 0.0029(4)
Zn2 0.0227(4) 0.0512(5) 0.0354(5) 0.0038(4) 0.0092(3) 0.0048(4)

loop_
_atom_type_symbol
_atom_type_description
_atom_type_scat_dispersion_real
_atom_type_scat_dispersion_imag
_atom_type_scat_source
C C 0.0033 0.0016 'International Tables Vol C Tables 4.2.6.8 and 6.1.1.4'
H H 0.0000 0.0000 'International Tables Vol C Tables 4.2.6.8 and 6.1.1.4'
N N 0.0061 0.0033 'International Tables Vol C Tables 4.2.6.8 and 6.1.1.4'
O O 0.0106 0.0060 'International Tables Vol C Tables 4.2.6.8 and 6.1.1.4'
Zn Zn 0.2839 1.4301 'International Tables Vol C Tables 4.2.6.8 and 6.1.1.4'
Br Br -0.2901 2.4595 'International Tables Vol C Tables 4.2.6.8 and 6.1.1.4'

loop_
_geom_angle_atom_site_label_1
_geom_angle_atom_site_label_2
_geom_angle_atom_site_label_3
_geom_angle_site_symmetry_1
_geom_angle_site_symmetry_3
_geom_angle
_geom_angle_publ_flag
N1 C1 C2 . . 123.1(5) ?
N1 C1 H1 . . 118.4 ?
C2 C1 H1 . . 118.4 ?
C1 C2 C3 . . 120.4(5) ?
C1 C2 H2 . . 119.8 ?
C3 C2 H2 . . 119.8 ?
C2 C3 C4 . . 115.3(5) ?
C2 C3 C6 . . 122.9(5) ?
C4 C3 C6 . . 121.7(5) ?
C5 C4 C3 . . 122.5(6) ?
C5 C4 H4 . . 118.8 ?
C3 C4 H4 . . 118.8 ?
C4 C5 N1 . . 121.5(6) ?
C4 C5 H5 . . 119.3 ?
N1 C5 H5 . . 119.3 ?
C11 C6 C7 . . 117.9(5) ?
C11 C6 C3 . . 121.1(5) ?
C7 C6 C3 . . 121.0(5) ?
C8 C7 C6 . . 120.4(6) ?
C8 C7 H7 . . 119.8 ?
C6 C7 H7 . . 119.8 ?
C7 C8 C9 . . 121.7(5) ?
C7 C8 H8 . . 119.1 ?
C9 C8 H8 . . 119.1 ?
C8 C9 C10 . . 118.1(5) ?
C8 C9 C12 . . 121.1(6) ?
C10 C9 C12 . . 120.8(6) ?
C11 C10 C9 . . 119.0(6) ?
C11 C10 C15 . . 121.5(5) ?
C9 C10 C15 . . 119.5(5) ?
C6 C11 C10 . . 122.7(5) ?
C6 C11 H11 . . 118.6 ?
C10 C11 H11 . . 118.6 ?
O2 C12 C13 . . 120.8(5) ?
O2 C12 C9 . . 120.9(6) ?
C13 C12 C9 . . 118.2(6) ?
C12 C13 O4 . . 122.2(6) ?
C12 C13 C14 . . 123.2(6) ?
O4 C13 C14 . . 114.5(6) ?
C19 C14 C15 . . 118.6(6) ?
C19 C14 C13 . . 122.3(5) ?
C15 C14 C13 . . 118.9(6) ?
C16 C15 C14 . . 116.8(6) ?
C16 C15 C10 . . 124.2(5) ?
C14 C15 C10 . . 118.8(6) ?
C17 C16 C15 . . 125.0(5) ?
C17 C16 H16 . . 117.5 ?
C15 C16 H16 . . 117.5 ?
C16 C17 C18 . . 117.2(6) ?
C16 C17 C20 . . 122.0(5) ?
C18 C17 C20 . . 120.8(6) ?
C19 C18 C17 . . 120.0(6) ?
C19 C18 H18 . . 120.0 ?
C17 C18 H18 . . 120.0 ?
C18 C19 C14 . . 122.2(5) ?
C18 C19 H19 . . 118.9 ?
C14 C19 H19 . . 118.9 ?
C24 C20 C21 . . 115.8(6) ?
C24 C20 C17 . . 121.3(6) ?
C21 C20 C17 . . 122.9(6) ?
C22 C21 C20 . . 121.3(6) ?
C22 C21 H21 . . 119.4 ?
C20 C21 H21 . . 119.4 ?
N2 C22 C21 . . 122.5(6) ?
N2 C22 H22 . . 118.8 ?
C21 C22 H22 . . 118.8 ?
N2 C23 C24 . . 124.0(6) ?
N2 C23 H23 . . 118.0 ?
C24 C23 H23 . . 118.0 ?
C20 C24 C23 . . 120.1(6) ?
C20 C24 H24 . . 120.0 ?
C23 C24 H24 . . 120.0 ?
N3 C25 C26 . . 123.4(6) ?
N3 C25 H25 . . 118.3 ?
C26 C25 H25 . . 118.3 ?
C27 C26 C25 . . 120.4(6) ?
C27 C26 H26 . . 119.8 ?
C25 C26 H26 . . 119.8 ?
C26 C27 C28 . . 116.3(5) ?
C26 C27 C30 . . 123.4(6) ?
C28 C27 C30 . . 120.3(6) ?
C29 C28 C27 . . 119.8(6) ?
C29 C28 H28 . . 120.1 ?
C27 C28 H28 . . 120.1 ?
N3 C29 C28 . . 123.1(6) ?
N3 C29 H29 . . 118.4 ?
C28 C29 H29 . . 118.4 ?
C35 C30 C31 . . 118.2(5) ?
C35 C30 C27 . . 120.2(6) ?
C31 C30 C27 . . 121.5(6) ?
C32 C31 C30 . . 120.5(6) ?
C32 C31 H31 . . 119.7 ?
C30 C31 H31 . . 119.7 ?
C31 C32 C33 . . 121.8(6) ?
C31 C32 H32 . . 119.1 ?
C33 C32 H32 . . 119.1 ?
C32 C33 C34 . . 118.0(5) ?
C32 C33 C36 . . 121.5(6) ?
C34 C33 C36 . . 120.5(6) ?
C35 C34 C33 . . 118.6(6) ?
C35 C34 C39 . . 121.8(6) ?
C33 C34 C39 . . 119.5(5) ?
C30 C35 C34 . . 122.7(6) ?
C30 C35 H35 . . 118.6 ?
C34 C35 H35 . . 118.6 ?
O1 C36 C37 . . 122.0(6) ?
O1 C36 C33 . . 119.5(6) ?
C37 C36 C33 . . 118.4(6) ?
O3 C37 C36 . . 121.6(6) ?
O3 C37 C38 . . 115.2(6) ?
C36 C37 C38 . . 123.2(6) ?
C43 C38 C37 . . 122.4(6) ?
C43 C38 C39 . . 118.2(6) ?
C37 C38 C39 . . 119.3(6) ?
C40 C39 C38 . . 117.4(6) ?
C40 C39 C34 . . 123.8(5) ?
C38 C39 C34 . . 118.7(6) ?
C41 C40 C39 . . 124.4(6) ?
C41 C40 H40 . . 117.8 ?
C39 C40 H40 . . 117.8 ?
C40 C41 C42 . . 117.8(6) ?
C40 C41 C44 . . 120.4(6) ?
C42 C41 C44 . . 121.8(6) ?
C43 C42 C41 . . 119.6(6) ?
C43 C42 H42 . . 120.2 ?
C41 C42 H42 . . 120.2 ?
C42 C43 C38 . . 122.6(6) ?
C42 C43 H43 . . 118.7 ?
C38 C43 H43 . . 118.7 ?
C45 C44 C48 . . 115.2(6) ?
C45 C44 C41 . . 124.1(6) ?
C48 C44 C41 . . 120.7(6) ?
C44 C45 C46 . . 121.1(6) ?
C44 C45 H45 . . 119.4 ?
C46 C45 H45 . . 119.4 ?
N4 C46 C45 . . 123.3(6) ?
N4 C46 H46 . . 118.3 ?
C45 C46 H46 . . 118.3 ?
N4 C47 C48 . . 124.7(6) ?
N4 C47 H47 . . 117.7 ?
C48 C47 H47 . . 117.7 ?
C47 C48 C44 . . 120.0(6) ?
C47 C48 H48 . . 120.0 ?
C44 C48 H48 . . 120.0 ?
C1 N1 C5 . . 117.2(5) ?
C1 N1 Zn1 . . 118.8(4) ?
C5 N1 Zn1 . . 123.6(4) ?
C23 N2 C22 . . 116.4(6) ?
C23 N2 Zn2 . 2_747 120.0(4) ?
C22 N2 Zn2 . 2_747 118.5(4) ?
C25 N3 C29 . . 116.9(5) ?
C25 N3 Zn2 . 1_454 122.3(4) ?
C29 N3 Zn2 . 1_454 120.5(4) ?
C47 N4 C46 . . 115.6(6) ?
C47 N4 Zn1 . 2_646 120.3(4) ?
C46 N4 Zn1 . 2_646 120.0(4) ?
C36 O1 Zn1 . . 124.0(3) ?
C12 O2 Zn2 . . 124.4(3) ?
C37 O3 H3 . . 109.5 ?
C13 O4 H4A . . 109.5 ?
H5A O5 H5B . . 118.2 ?
O1 Zn1 N4 . 2_656 98.53(18) y
O1 Zn1 N1 . . 103.45(16) y
N4 Zn1 N1 2_656 . 116.9(2) ?
O1 Zn1 Br1 . . 119.01(12) y
N4 Zn1 Br1 2_656 . 109.82(15) ?
N1 Zn1 Br1 . . 109.13(15) y
O2 Zn2 N3 . 1_656 101.65(17) y
O2 Zn2 N2 . 2_757 99.39(18) ?
N3 Zn2 N2 1_656 2_757 110.8(2) y
O2 Zn2 Br2 . . 119.87(11) y
N3 Zn2 Br2 1_656 . 110.58(15) y
N2 Zn2 Br2 2_757 . 113.55(16) ?

loop_
_geom_bond_atom_site_label_1
_geom_bond_atom_site_label_2
_geom_bond_site_symmetry_2
_geom_bond_distance
_geom_bond_publ_flag
Br1 Zn1 . 2.3398(13) y
Br2 Zn2 . 2.3371(13) y
C1 N1 . 1.331(6) ?
C1 C2 . 1.374(6) ?
C1 H1 . 0.9300 ?
C2 C3 . 1.381(7) ?
C2 H2 . 0.9300 ?
C3 C4 . 1.382(6) ?
C3 C6 . 1.495(6) ?
C4 C5 . 1.352(6) ?
C4 H4 . 0.9300 ?
C5 N1 . 1.353(7) ?
C5 H5 . 0.9300 ?
C6 C11 . 1.372(7) ?
C6 C7 . 1.411(6) ?
C7 C8 . 1.377(6) ?
C7 H7 . 0.9300 ?
C8 C9 . 1.401(7) ?
C8 H8 . 0.9300 ?
C9 C10 . 1.408(7) ?
C9 C12 . 1.444(7) ?
C10 C11 . 1.401(6) ?
C10 C15 . 1.441(7) ?
C11 H11 . 0.9300 ?
C12 O2 . 1.334(6) y
C12 C13 . 1.357(8) ?
C13 O4 . 1.379(6) y
C13 C14 . 1.428(7) ?
C14 C19 . 1.398(7) ?
C14 C15 . 1.422(7) ?
C15 C16 . 1.401(7) ?
C16 C17 . 1.360(7) ?
C16 H16 . 0.9300 ?
C17 C18 . 1.414(7) ?
C17 C20 . 1.467(7) ?
C18 C19 . 1.372(7) ?
C18 H18 . 0.9300 ?
C19 H19 . 0.9300 ?
C20 C24 . 1.376(7) ?
C20 C21 . 1.386(7) ?
C21 C22 . 1.374(7) ?
C21 H21 . 0.9300 ?
C22 N2 . 1.339(6) ?
C22 H22 . 0.9300 ?
C23 N2 . 1.333(7) ?
C23 C24 . 1.377(7) ?
C23 H23 . 0.9300 ?
C24 H24 . 0.9300 ?
C25 N3 . 1.331(6) ?
C25 C26 . 1.381(6) ?
C25 H25 . 0.9300 ?
C26 C27 . 1.371(7) ?
C26 H26 . 0.9300 ?
C27 C28 . 1.405(7) ?
C27 C30 . 1.503(7) ?
C28 C29 . 1.378(7) ?
C28 H28 . 0.9300 ?
C29 N3 . 1.337(7) ?
C29 H29 . 0.9300 ?
C30 C35 . 1.375(7) ?
C30 C31 . 1.399(7) ?
C31 C32 . 1.363(6) ?
C31 H31 . 0.9300 ?
C32 C33 . 1.406(7) ?
C32 H32 . 0.9300 ?
C33 C34 . 1.413(7) ?
C33 C36 . 1.451(7) ?
C34 C35 . 1.393(7) ?
C34 C39 . 1.444(7) ?
C35 H35 . 0.9300 ?
C36 O1 . 1.339(6) y
C36 C37 . 1.361(8) ?
C37 O3 . 1.361(6) y
C37 C38 . 1.416(7) ?
C38 C43 . 1.387(7) ?
C38 C39 . 1.431(7) ?
C39 C40 . 1.398(7) ?
C40 C41 . 1.353(7) ?
C40 H40 . 0.9300 ?
C41 C42 . 1.420(7) ?
C41 C44 . 1.485(7) ?
C42 C43 . 1.374(7) ?
C42 H42 . 0.9300 ?
C43 H43 . 0.9300 ?
C44 C45 . 1.372(8) ?
C44 C48 . 1.390(7) ?
C45 C46 . 1.376(7) ?
C45 H45 . 0.9300 ?
C46 N4 . 1.336(6) ?
C46 H46 . 0.9300 ?
C47 N4 . 1.319(7) ?
C47 C48 . 1.372(7) ?
C47 H47 . 0.9300 ?
C48 H48 . 0.9300 ?
N2 Zn2 2_747 2.058(5) ?
N3 Zn2 1_454 2.022(4) ?
N4 Zn1 2_646 2.020(5) ?
Zn1 O1 . 1.943(4) y
Zn2 O2 . 1.948(4) y
O3 H3 . 0.8200 ?
O4 H4A . 0.8200 ?
O5 H5A . 0.8501 ?
O5 H5B . 0.8501 ?
Zn1 N1 . 2.033(4) y
Zn1 N4 2_656 2.020(5) y
Zn2 N3 1_656 2.022(4) y
Zn2 N2 2_757 2.058(5) y

loop_
_geom_hbond_atom_site_label_D
_geom_hbond_atom_site_label_H
_geom_hbond_atom_site_label_A
_geom_hbond_site_symmetry_A
_geom_hbond_distance_DH
_geom_hbond_distance_HA
_geom_hbond_distance_DA
_geom_hbond_angle_DHA
_geom_hbond_publ_flag
O3 H3 O2 3_666 0.82 1.83 2.614(3) 161 yes
O4 H4A O1 3_666 0.82 1.86 2.606(5) 151 yes
O5 H5A Br1 2_645 0.85 2.67 3.441(2) 152 yes
O5 H5B Br2 1_545 0.85 2.72 3.492(2) 152 yes
C47 H47 O5 4_566 0.93 2.45 3.201(3) 138 yes

loop_
_geom_torsion_atom_site_label_1
_geom_torsion_atom_site_label_2
_geom_torsion_atom_site_label_3
_geom_torsion_atom_site_label_4
_geom_torsion_site_symmetry_4
_geom_torsion
N1 C1 C2 C3 . -2.2(9)
C1 C2 C3 C4 . 0.6(8)
C1 C2 C3 C6 . 176.8(5)
C2 C3 C4 C5 . 1.4(9)
C6 C3 C4 C5 . -174.9(5)
C3 C4 C5 N1 . -1.9(10)
C2 C3 C6 C11 . -171.3(6)
C4 C3 C6 C11 . 4.7(8)
C2 C3 C6 C7 . 6.7(8)
C4 C3 C6 C7 . -177.4(5)
C11 C6 C7 C8 . -1.1(8)
C3 C6 C7 C8 . -179.1(5)
C6 C7 C8 C9 . -2.1(8)
C7 C8 C9 C10 . 4.9(8)
C7 C8 C9 C12 . -174.0(5)
C8 C9 C10 C11 . -4.6(8)
C12 C9 C10 C11 . 174.4(5)
C8 C9 C10 C15 . 173.4(5)
C12 C9 C10 C15 . -7.7(8)
C7 C6 C11 C10 . 1.4(8)
C3 C6 C11 C10 . 179.4(5)
C9 C10 C11 C6 . 1.5(8)
C15 C10 C11 C6 . -176.4(5)
C8 C9 C12 O2 . 0.0(8)
C10 C9 C12 O2 . -178.9(5)
C8 C9 C12 C13 . -179.2(6)
C10 C9 C12 C13 . 1.9(8)
O2 C12 C13 O4 . 3.5(9)
C9 C12 C13 O4 . -177.3(5)
O2 C12 C13 C14 . -175.9(5)
C9 C12 C13 C14 . 3.3(9)
C12 C13 C14 C19 . 172.8(6)
O4 C13 C14 C19 . -6.7(8)
C12 C13 C14 C15 . -2.5(8)
O4 C13 C14 C15 . 178.0(5)
C19 C14 C15 C16 . -3.3(8)
C13 C14 C15 C16 . 172.2(5)
C19 C14 C15 C10 . -178.9(5)
C13 C14 C15 C10 . -3.4(8)
C11 C10 C15 C16 . 11.0(9)
C9 C10 C15 C16 . -166.9(5)
C11 C10 C15 C14 . -173.7(5)
C9 C10 C15 C14 . 8.3(8)
C14 C15 C16 C17 . 0.6(8)
C10 C15 C16 C17 . 175.9(6)
C15 C16 C17 C18 . 2.4(9)
C15 C16 C17 C20 . -175.7(5)
C16 C17 C18 C19 . -2.6(8)
C20 C17 C18 C19 . 175.5(5)
C17 C18 C19 C14 . 0.0(9)
C15 C14 C19 C18 . 3.1(9)
C13 C14 C19 C18 . -172.2(5)
C16 C17 C20 C24 . 32.0(9)
C18 C17 C20 C24 . -146.0(6)
C16 C17 C20 C21 . -150.6(6)
C18 C17 C20 C21 . 31.4(8)
C24 C20 C21 C22 . 1.0(9)
C17 C20 C21 C22 . -176.6(5)
C20 C21 C22 N2 . 1.9(9)
C21 C20 C24 C23 . -2.2(9)
C17 C20 C24 C23 . 175.4(5)
N2 C23 C24 C20 . 0.7(10)
N3 C25 C26 C27 . -1.7(9)
C25 C26 C27 C28 . 0.4(9)
C25 C26 C27 C30 . 179.1(5)
C26 C27 C28 C29 . 1.2(8)
C30 C27 C28 C29 . -177.6(5)
C27 C28 C29 N3 . -1.7(9)
C26 C27 C30 C35 . -174.6(6)
C28 C27 C30 C35 . 4.1(8)
C26 C27 C30 C31 . 3.6(8)
C28 C27 C30 C31 . -177.7(6)
C35 C30 C31 C32 . 1.3(8)
C27 C30 C31 C32 . -176.9(5)
C30 C31 C32 C33 . -1.9(9)
C31 C32 C33 C34 . 2.2(9)
C31 C32 C33 C36 . -176.8(5)
C32 C33 C34 C35 . -1.9(8)
C36 C33 C34 C35 . 177.1(5)
C32 C33 C34 C39 . 176.3(5)
C36 C33 C34 C39 . -4.6(8)
C31 C30 C35 C34 . -1.2(9)
C27 C30 C35 C34 . 177.1(5)
C33 C34 C35 C30 . 1.5(9)
C39 C34 C35 C30 . -176.7(5)
C32 C33 C36 O1 . -0.4(8)
C34 C33 C36 O1 . -179.4(5)
C32 C33 C36 C37 . 178.1(6)
C34 C33 C36 C37 . -0.9(8)
O1 C36 C37 O3 . 1.9(9)
C33 C36 C37 O3 . -176.6(5)
O1 C36 C37 C38 . -176.2(5)
C33 C36 C37 C38 . 5.3(9)
O3 C37 C38 C43 . -6.4(8)
C36 C37 C38 C43 . 171.8(6)
O3 C37 C38 C39 . 177.8(5)
C36 C37 C38 C39 . -3.9(9)
C43 C38 C39 C40 . -2.0(8)
C37 C38 C39 C40 . 173.9(5)
C43 C38 C39 C34 . -177.8(5)
C37 C38 C39 C34 . -1.8(8)
C35 C34 C39 C40 . 8.6(9)
C33 C34 C39 C40 . -169.5(5)
C35 C34 C39 C38 . -175.9(5)
C33 C34 C39 C38 . 5.9(8)
C38 C39 C40 C41 . 0.9(9)
C34 C39 C40 C41 . 176.4(6)
C39 C40 C41 C42 . 0.7(9)
C39 C40 C41 C44 . -180.0(5)
C40 C41 C42 C43 . -1.2(9)
C44 C41 C42 C43 . 179.5(5)
C41 C42 C43 C38 . 0.0(9)
C37 C38 C43 C42 . -174.1(5)
C39 C38 C43 C42 . 1.7(9)
C40 C41 C44 C45 . -150.2(6)
C42 C41 C44 C45 . 29.0(9)
C40 C41 C44 C48 . 29.5(8)
C42 C41 C44 C48 . -151.2(6)
C48 C44 C45 C46 . 0.5(9)
C41 C44 C45 C46 . -179.8(5)
C44 C45 C46 N4 . 1.2(9)
N4 C47 C48 C44 . -0.5(10)
C45 C44 C48 C47 . -0.8(9)
C41 C44 C48 C47 . 179.5(5)
C2 C1 N1 C5 . 1.8(8)
C2 C1 N1 Zn1 . -171.9(4)
C4 C5 N1 C1 . 0.3(9)
C4 C5 N1 Zn1 . 173.6(4)
C24 C23 N2 C22 . 2.1(9)
C24 C23 N2 Zn2 2_747 -152.3(5)
C21 C22 N2 C23 . -3.3(9)
C21 C22 N2 Zn2 2_747 151.4(4)
C26 C25 N3 C29 . 1.2(8)
C26 C25 N3 Zn2 1_454 -173.0(4)
C28 C29 N3 C25 . 0.5(9)
C28 C29 N3 Zn2 1_454 174.8(4)
C48 C47 N4 C46 . 2.0(10)
C48 C47 N4 Zn1 2_646 -155.3(5)
C45 C46 N4 C47 . -2.3(9)
C45 C46 N4 Zn1 2_646 155.0(5)
C37 C36 O1 Zn1 . -93.0(6)
C33 C36 O1 Zn1 . 85.5(6)
C13 C12 O2 Zn2 . -112.4(5)
C9 C12 O2 Zn2 . 68.4(6)
C36 O1 Zn1 N4 2_656 -4.8(5)
C36 O1 Zn1 N1 . 115.7(4)
C36 O1 Zn1 Br1 . -123.2(4)
C1 N1 Zn1 O1 . 111.3(4)
C5 N1 Zn1 O1 . -61.9(5)
C1 N1 Zn1 N4 2_656 -141.7(4)
C5 N1 Zn1 N4 2_656 45.1(5)
C1 N1 Zn1 Br1 . -16.3(4)
C5 N1 Zn1 Br1 . 170.5(4)
C12 O2 Zn2 N3 1_656 122.4(4)
C12 O2 Zn2 N2 2_757 8.8(4)
C12 O2 Zn2 Br2 . -115.4(4)
